data_7059664
loop_
_publ_author_name
'Banerjee, Atanu'
'Mohanty, Monalisa'
'Lima, Sudhir'
'Samanta, Rajib'
'Garribba, Eugenio'
'Sasamori, Takahiro'
'Dinda, Rupam'

_publ_section_title
;
 Synthesis, structure and characterization of new dithiocarbazate-based
 mixed ligand oxidovanadium(iv) complexes: DNA/HSA interaction, cytotoxic
 activity and DFT studies
;
_journal_issue 26
_journal_name_full 'New Journal of Chemistry'
_journal_page_first 10946
_journal_page_last 10963
_journal_paper_doi 10.1039/D0NJ01246G
_journal_volume 44
_journal_year 2020
_chemical_formula_moiety 'C23 H18 N4 O2 S2 V'
_chemical_formula_sum 'C23 H18 N4 O2 S2 V'
_chemical_formula_weight 497.47
_space_group_crystal_system monoclinic
_space_group_IT_number 14
_space_group_name_Hall '-P 2yn'
_space_group_name_H-M_alt 'P 1 21/n 1'
_atom_sites_solution_hydrogens geom
_audit_block_doi 10.5517/ccdc.csd.cc24pl4l
_audit_creation_method SHELXL-2014/7
_audit_update_record
;
2020-02-28 deposited with the CCDC.	2020-06-01 downloaded from the CCDC.
;
_cell_angle_alpha 90
_cell_angle_beta 104.3594(10)
_cell_angle_gamma 90
_cell_formula_units_Z 4
_cell_length_a 12.0790(2)
_cell_length_b 9.19060(10)
_cell_length_c 20.2738(3)
_cell_measurement_reflns_used 34215
_cell_measurement_temperature 103(2)
_cell_measurement_theta_max 26.00
_cell_measurement_theta_min 2.074
_cell_volume 2180.35(5)
_computing_cell_refinement CrysAlisPro
_computing_data_collection CrystalClear
_computing_data_reduction CrysAlisPro
_computing_molecular_graphics 'Yadokari-XG 2011 (Wakita Nemoto et al., 2011)'
_computing_publication_material 'Yadokari-XG 2011 (Wakita,Nemoto et al., 2011)'
_computing_structure_refinement 'SHELXL-2014/7 (Sheldrick, 2014)'
_computing_structure_solution 'SHELXT-2014/7 (Sheldrick, 2014)'
_diffrn_ambient_temperature 103(2)
_diffrn_detector_area_resol_mean 28.5714
_diffrn_measured_fraction_theta_full 0.999
_diffrn_measured_fraction_theta_max 0.999
_diffrn_measurement_device_type 'Rigaku VariMax Saturn'
_diffrn_measurement_method \w
_diffrn_radiation_type MoK\a
_diffrn_radiation_wavelength 0.71075
_diffrn_reflns_av_R_equivalents 0.0444
_diffrn_reflns_av_unetI/netI 0.0198
_diffrn_reflns_Laue_measured_fraction_full 0.999
_diffrn_reflns_Laue_measured_fraction_max 0.999
_diffrn_reflns_limit_h_max 14
_diffrn_reflns_limit_h_min -14
_diffrn_reflns_limit_k_max 11
_diffrn_reflns_limit_k_min -11
_diffrn_reflns_limit_l_max 24
_diffrn_reflns_limit_l_min -25
_diffrn_reflns_number 34215
_diffrn_reflns_point_group_measured_fraction_full 0.999
_diffrn_reflns_point_group_measured_fraction_max 0.999
_diffrn_reflns_theta_full 25.242
_diffrn_reflns_theta_max 26.000
_diffrn_reflns_theta_min 2.074
_diffrn_source 'rotating-anode X-ray tube'
_exptl_absorpt_coefficient_mu 0.676
_exptl_absorpt_correction_T_max 0.923
_exptl_absorpt_correction_T_min 0.849
_exptl_absorpt_correction_type multi-scan
_exptl_absorpt_process_details
;
 MULABS - Empirical Correction for Absorption Anisotropy.
 Blessing, R. H., Acta Cryst., A51, 33-38 (1995).
;
_exptl_crystal_colour red
_exptl_crystal_density_diffrn 1.515
_exptl_crystal_description prism
_exptl_crystal_F_000 1020
_exptl_crystal_size_max 0.250
_exptl_crystal_size_mid 0.150
_exptl_crystal_size_min 0.120
_refine_diff_density_max 2.861
_refine_diff_density_min -1.958
_refine_diff_density_rms 0.143
_refine_ls_extinction_method none
_refine_ls_goodness_of_fit_ref 1.085
_refine_ls_hydrogen_treatment constr
_refine_ls_matrix_type full
_refine_ls_number_parameters 285
_refine_ls_number_reflns 4277
_refine_ls_number_restraints 0
_refine_ls_restrained_S_all 1.085
_refine_ls_R_factor_all 0.0946
_refine_ls_R_factor_gt 0.0856
_refine_ls_shift/su_max 0.000
_refine_ls_shift/su_mean 0.000
_refine_ls_structure_factor_coef Fsqd
_refine_ls_weighting_details 'w=1/[\s^2^(Fo^2^)+(0.0676P)^2^+14.9908P] where P=(Fo^2^+2Fc^2^)/3'
_refine_ls_weighting_scheme calc
_refine_ls_wR_factor_gt 0.1997
_refine_ls_wR_factor_ref 0.2076
_reflns_Friedel_coverage 0.000
_reflns_number_gt 3853
_reflns_number_total 4277
_reflns_threshold_expression 'I > 2\s(I)'
_cod_data_source_file d0nj01246g2.cif
_cod_data_source_block compound3
_cod_depositor_comments
;Adding full bibliography for 7059663--7059665.cif.

 Adding full bibliography for 7059663--7059665.cif.
;
_cod_original_sg_symbol_H-M 'P 21/n'
_cod_database_code 7059664
_shelx_shelxl_version_number 2014/7
_shelx_space_group_comment
;
The symmetry employed for this shelxl refinement is uniquely defined
by the following loop, which should always be used as a source of
symmetry information in preference to the above space-group names.
They are only intended as comments.
;
_shelx_estimated_absorpt_t_min 0.849
_shelx_estimated_absorpt_t_max 0.923

loop_
_space_group_symop_operation_xyz
'x, y, z'
'-x+1/2, y+1/2, -z+1/2'
'-x, -y, -z'
'x-1/2, -y-1/2, z-1/2'

loop_
_atom_site_label
_atom_site_type_symbol
_atom_site_fract_x
_atom_site_fract_y
_atom_site_fract_z
_atom_site_U_iso_or_equiv
_atom_site_adp_type
_atom_site_occupancy
_atom_site_site_symmetry_order
_atom_site_calc_flag
_atom_site_refinement_flags_posn
_atom_site_refinement_flags_adp
_atom_site_refinement_flags_occupancy
_atom_site_disorder_assembly
_atom_site_disorder_group
V1 V 0.61569(7) 0.64282(10) 0.32390(4) 0.0300(3) Uani 1 1 d . . . . .
O1 O 0.6587(3) 0.8052(4) 0.31713(17) 0.0313(8) Uani 1 1 d . . . . .
S1 S 0.79322(12) 0.53821(16) 0.38873(7) 0.0364(3) Uiso 1 1 d . . . . .
C1 C 0.7529(5) 0.5325(6) 0.4645(3) 0.0419(14) Uani 1 1 d . . . . .
S2 S 0.85814(16) 0.4606(2) 0.53255(8) 0.0569(5) Uani 1 1 d . . . . .
C2 C 0.7961(6) 0.4859(9) 0.6036(3) 0.061(2) Uani 1 1 d . . . . .
H1 H 0.7833 0.5899 0.6095 0.092 Uiso 1 1 calc R U . . .
H2 H 0.8481 0.4475 0.6450 0.092 Uiso 1 1 calc R U . . .
H3 H 0.7230 0.4340 0.5952 0.092 Uiso 1 1 calc R U . . .
N1 N 0.6576(4) 0.5763(6) 0.4768(2) 0.0480(14) Uani 1 1 d . . . . .
N2 N 0.5843(4) 0.6413(6) 0.4191(2) 0.0402(12) Uani 1 1 d . . . . .
C3 C 0.5007(5) 0.7117(7) 0.4336(3) 0.0424(15) Uani 1 1 d . . . . .
H4 H 0.4978 0.7126 0.4800 0.051 Uiso 1 1 calc R U . . .
C4 C 0.4120(4) 0.7884(7) 0.3863(2) 0.0380(14) Uani 1 1 d . . . . .
C5 C 0.3414(4) 0.8931(7) 0.4101(3) 0.0388(14) Uani 1 1 d . . . . .
C6 C 0.3613(5) 0.9372(8) 0.4790(3) 0.0464(17) Uani 1 1 d . . . . .
H5 H 0.4203 0.8917 0.5123 0.056 Uiso 1 1 calc R U . . .
C7 C 0.2972(5) 1.0442(9) 0.4985(3) 0.0497(18) Uani 1 1 d . . . . .
H6 H 0.3135 1.0724 0.5450 0.060 Uiso 1 1 calc R U . . .
C8 C 0.2081(5) 1.1127(8) 0.4512(3) 0.0461(16) Uani 1 1 d . . . . .
H7 H 0.1641 1.1868 0.4652 0.055 Uiso 1 1 calc R U . . .
C9 C 0.1854(4) 1.0709(8) 0.3842(3) 0.0425(15) Uani 1 1 d . . . . .
H8 H 0.1251 1.1166 0.3517 0.051 Uiso 1 1 calc R U . . .
C10 C 0.2503(4) 0.9615(7) 0.3627(3) 0.0383(14) Uani 1 1 d . . . . .
C11 C 0.2266(4) 0.9194(7) 0.2929(3) 0.0384(13) Uani 1 1 d . . . . .
H9 H 0.1635 0.9618 0.2611 0.046 Uiso 1 1 calc R U . . .
C12 C 0.2915(4) 0.8211(7) 0.2711(3) 0.0366(13) Uani 1 1 d . . . . .
H10 H 0.2725 0.7938 0.2245 0.044 Uiso 1 1 calc R U . . .
C13 C 0.3882(4) 0.7568(7) 0.3163(3) 0.0373(13) Uani 1 1 d . . . . .
O2 O 0.4509(3) 0.6670(5) 0.29001(18) 0.0398(10) Uani 1 1 d . . . . .
N3 N 0.5630(4) 0.4010(6) 0.3073(3) 0.0513(15) Uani 1 1 d . . . . .
C14 C 0.5314(7) 0.3150(9) 0.3527(4) 0.080(3) Uani 1 1 d . . . . .
H11 H 0.5242 0.3548 0.3946 0.096 Uiso 1 1 calc R U . . .
C15 C 0.5087(7) 0.1662(9) 0.3390(5) 0.091(4) Uani 1 1 d . . . . .
H12 H 0.4856 0.1067 0.3715 0.109 Uiso 1 1 calc R U . . .
C16 C 0.5198(6) 0.1074(8) 0.2794(5) 0.084(3) Uani 1 1 d . . . . .
H13 H 0.5055 0.0068 0.2703 0.100 Uiso 1 1 calc R U . . .
C17 C 0.5518(5) 0.1949(7) 0.2325(5) 0.061(2) Uani 1 1 d . . . . .
H14 H 0.5612 0.1560 0.1909 0.074 Uiso 1 1 calc R U . . .
C18 C 0.5705(4) 0.3432(6) 0.2476(4) 0.0459(17) Uani 1 1 d . . . . .
C19 C 0.5968(4) 0.4470(5) 0.1987(3) 0.0363(13) Uani 1 1 d . . . . .
C20 C 0.5868(4) 0.4147(7) 0.1302(3) 0.0455(16) Uani 1 1 d . . . . .
H15 H 0.5665 0.3194 0.1134 0.055 Uiso 1 1 calc R U . . .
C21 C 0.6062(4) 0.5213(7) 0.0874(3) 0.0429(15) Uani 1 1 d . . . . .
H16 H 0.5977 0.5010 0.0405 0.051 Uiso 1 1 calc R U . . .
C22 C 0.6380(5) 0.6573(7) 0.1125(3) 0.0383(13) Uani 1 1 d . . . . .
H17 H 0.6535 0.7319 0.0837 0.046 Uiso 1 1 calc R U . . .
C23 C 0.6470(4) 0.6839(6) 0.1808(3) 0.0308(11) Uani 1 1 d . . . . .
H18 H 0.6692 0.7784 0.1981 0.037 Uiso 1 1 calc R U . . .
N4 N 0.6258(3) 0.5825(5) 0.2238(2) 0.0298(9) Uani 1 1 d . . . . .

loop_
_atom_site_aniso_label
_atom_site_aniso_U_11
_atom_site_aniso_U_22
_atom_site_aniso_U_33
_atom_site_aniso_U_23
_atom_site_aniso_U_13
_atom_site_aniso_U_12
V1 0.0286(5) 0.0298(5) 0.0245(4) 0.0064(3) -0.0069(3) -0.0056(4)
O1 0.0338(19) 0.0298(19) 0.0250(17) 0.0009(15) -0.0027(14) 0.0006(15)
C1 0.043(3) 0.036(3) 0.032(3) 0.008(2) -0.018(2) -0.008(3)
S2 0.0601(10) 0.0581(11) 0.0345(8) 0.0085(7) -0.0223(7) 0.0117(8)
C2 0.059(4) 0.073(5) 0.036(3) 0.022(3) -0.017(3) 0.000(4)
N1 0.043(3) 0.060(3) 0.027(2) 0.017(2) -0.017(2) -0.008(3)
N2 0.031(2) 0.055(3) 0.025(2) 0.015(2) -0.0096(18) -0.010(2)
C3 0.034(3) 0.068(4) 0.020(2) 0.013(3) -0.004(2) -0.018(3)
C4 0.025(2) 0.067(4) 0.019(2) 0.012(2) 0.0001(19) -0.009(3)
C5 0.021(2) 0.070(4) 0.023(2) 0.010(3) 0.003(2) -0.019(3)
C6 0.022(3) 0.091(5) 0.025(3) 0.010(3) 0.003(2) -0.017(3)
C7 0.028(3) 0.094(5) 0.025(3) -0.002(3) 0.004(2) -0.027(3)
C8 0.024(3) 0.079(5) 0.037(3) -0.004(3) 0.010(2) -0.018(3)
C9 0.022(2) 0.072(4) 0.033(3) 0.003(3) 0.004(2) -0.015(3)
C10 0.021(2) 0.069(4) 0.024(2) 0.008(3) 0.0047(19) -0.014(3)
C11 0.019(2) 0.068(4) 0.026(3) 0.010(3) 0.0008(19) -0.008(3)
C12 0.023(2) 0.064(4) 0.019(2) 0.011(2) -0.0018(19) -0.009(2)
C13 0.025(3) 0.061(4) 0.023(2) 0.013(2) -0.001(2) -0.010(3)
O2 0.0272(19) 0.060(3) 0.0255(18) 0.0065(18) -0.0061(15) -0.0029(18)
N3 0.045(3) 0.038(3) 0.050(3) 0.021(2) -0.028(2) -0.017(2)
C14 0.084(5) 0.068(5) 0.056(4) 0.040(4) -0.045(4) -0.046(4)
C15 0.081(6) 0.064(5) 0.086(6) 0.055(5) -0.059(5) -0.044(5)
C16 0.050(4) 0.039(4) 0.120(8) 0.028(5) -0.057(5) -0.019(3)
C17 0.028(3) 0.025(3) 0.110(6) 0.005(3) -0.022(3) -0.003(2)
C18 0.022(3) 0.027(3) 0.069(4) 0.006(3) -0.026(3) -0.003(2)
C19 0.019(2) 0.022(2) 0.058(4) -0.006(2) -0.009(2) 0.004(2)
C20 0.023(3) 0.037(3) 0.065(4) -0.028(3) -0.008(3) 0.010(2)
C21 0.022(3) 0.056(4) 0.048(3) -0.019(3) 0.004(2) 0.004(2)
C22 0.030(3) 0.048(3) 0.038(3) -0.010(3) 0.011(2) -0.002(2)
C23 0.024(2) 0.029(3) 0.035(3) -0.001(2) -0.001(2) 0.000(2)
N4 0.023(2) 0.024(2) 0.035(2) -0.0017(18) -0.0071(17) 0.0025(17)

loop_
_atom_type_symbol
_atom_type_description
_atom_type_scat_dispersion_real
_atom_type_scat_dispersion_imag
_atom_type_scat_source
C C 0.0033 0.0016 'International Tables Vol C Tables 4.2.6.8 and 6.1.1.4'
H H 0.0000 0.0000 'International Tables Vol C Tables 4.2.6.8 and 6.1.1.4'
N N 0.0061 0.0033 'International Tables Vol C Tables 4.2.6.8 and 6.1.1.4'
S S 0.1246 0.1234 'International Tables Vol C Tables 4.2.6.8 and 6.1.1.4'
O O 0.0106 0.0060 'International Tables Vol C Tables 4.2.6.8 and 6.1.1.4'
V V 0.3005 0.5294 'International Tables Vol C Tables 4.2.6.8 and 6.1.1.4'

loop_
_geom_angle_atom_site_label_1
_geom_angle_atom_site_label_2
_geom_angle_atom_site_label_3
_geom_angle
_geom_angle_site_symmetry_1
_geom_angle_site_symmetry_3
_geom_angle_publ_flag
O1 V1 O2 100.88(18) . . ?
O1 V1 N2 103.1(2) . . ?
O2 V1 N2 85.53(17) . . ?
O1 V1 N4 93.69(17) . . ?
O2 V1 N4 89.36(16) . . ?
N2 V1 N4 163.09(19) . . ?
O1 V1 N3 165.6(2) . . ?
O2 V1 N3 80.71(19) . . ?
N2 V1 N3 91.2(2) . . ?
N4 V1 N3 72.01(19) . . ?
O1 V1 S1 98.87(13) . . ?
O2 V1 S1 157.86(13) . . ?
N2 V1 S1 80.34(14) . . ?
N4 V1 S1 99.28(12) . . ?
N3 V1 S1 82.65(13) . . ?
C1 S1 V1 95.1(2) . . ?
N1 C1 S1 128.3(4) . . ?
N1 C1 S2 118.0(5) . . ?
S1 C1 S2 113.7(4) . . ?
C1 S2 C2 102.5(3) . . ?
S2 C2 H1 109.5 . . ?
S2 C2 H2 109.5 . . ?
H1 C2 H2 109.5 . . ?
S2 C2 H3 109.5 . . ?
H1 C2 H3 109.5 . . ?
H2 C2 H3 109.5 . . ?
C1 N1 N2 112.0(5) . . ?
C3 N2 N1 112.7(5) . . ?
C3 N2 V1 123.1(4) . . ?
N1 N2 V1 123.8(4) . . ?
N2 C3 C4 126.1(5) . . ?
N2 C3 H4 116.9 . . ?
C4 C3 H4 116.9 . . ?
C13 C4 C3 120.4(6) . . ?
C13 C4 C5 119.0(5) . . ?
C3 C4 C5 120.6(5) . . ?
C10 C5 C6 117.0(6) . . ?
C10 C5 C4 119.5(5) . . ?
C6 C5 C4 123.4(5) . . ?
C7 C6 C5 121.4(6) . . ?
C7 C6 H5 119.3 . . ?
C5 C6 H5 119.3 . . ?
C6 C7 C8 121.2(6) . . ?
C6 C7 H6 119.4 . . ?
C8 C7 H6 119.4 . . ?
C9 C8 C7 118.9(6) . . ?
C9 C8 H7 120.6 . . ?
C7 C8 H7 120.6 . . ?
C8 C9 C10 121.0(6) . . ?
C8 C9 H8 119.5 . . ?
C10 C9 H8 119.5 . . ?
C9 C10 C5 120.4(5) . . ?
C9 C10 C11 120.6(5) . . ?
C5 C10 C11 118.9(6) . . ?
C12 C11 C10 121.3(5) . . ?
C12 C11 H9 119.4 . . ?
C10 C11 H9 119.4 . . ?
C11 C12 C13 121.4(5) . . ?
C11 C12 H10 119.3 . . ?
C13 C12 H10 119.3 . . ?
O2 C13 C4 122.9(5) . . ?
O2 C13 C12 117.4(5) . . ?
C4 C13 C12 119.6(6) . . ?
C13 O2 V1 124.5(3) . . ?
C14 N3 C18 118.7(6) . . ?
C14 N3 V1 125.7(6) . . ?
C18 N3 V1 115.6(4) . . ?
N3 C14 C15 120.9(9) . . ?
N3 C14 H11 119.6 . . ?
C15 C14 H11 119.6 . . ?
C16 C15 C14 120.2(8) . . ?
C16 C15 H12 119.9 . . ?
C14 C15 H12 119.9 . . ?
C15 C16 C17 119.3(7) . . ?
C15 C16 H13 120.4 . . ?
C17 C16 H13 120.4 . . ?
C16 C17 C18 118.5(9) . . ?
C16 C17 H14 120.7 . . ?
C18 C17 H14 120.7 . . ?
N3 C18 C17 122.4(7) . . ?
N3 C18 C19 115.2(5) . . ?
C17 C18 C19 122.4(7) . . ?
N4 C19 C20 121.2(6) . . ?
N4 C19 C18 115.1(5) . . ?
C20 C19 C18 123.7(5) . . ?
C21 C20 C19 119.5(5) . . ?
C21 C20 H15 120.2 . . ?
C19 C20 H15 120.2 . . ?
C20 C21 C22 119.7(6) . . ?
C20 C21 H16 120.2 . . ?
C22 C21 H16 120.2 . . ?
C21 C22 C23 118.6(6) . . ?
C21 C22 H17 120.7 . . ?
C23 C22 H17 120.7 . . ?
N4 C23 C22 123.1(5) . . ?
N4 C23 H18 118.4 . . ?
C22 C23 H18 118.4 . . ?
C23 N4 C19 117.8(5) . . ?
C23 N4 V1 120.1(3) . . ?
C19 N4 V1 121.5(4) . . ?

loop_
_geom_bond_atom_site_label_1
_geom_bond_atom_site_label_2
_geom_bond_distance
_geom_bond_site_symmetry_2
_geom_bond_publ_flag
V1 O1 1.597(4) . ?
V1 O2 1.951(4) . ?
V1 N2 2.057(5) . ?
V1 N4 2.137(5) . ?
V1 N3 2.314(5) . ?
V1 S1 2.4191(16) . ?
S1 C1 1.724(7) . ?
C1 N1 1.301(9) . ?
C1 S2 1.756(5) . ?
S2 C2 1.797(8) . ?
C2 H1 0.9800 . ?
C2 H2 0.9800 . ?
C2 H3 0.9800 . ?
N1 N2 1.412(6) . ?
N2 C3 1.294(8) . ?
C3 C4 1.434(8) . ?
C3 H4 0.9500 . ?
C4 C13 1.405(7) . ?
C4 C5 1.445(9) . ?
C5 C10 1.415(8) . ?
C5 C6 1.417(8) . ?
C6 C7 1.368(10) . ?
C6 H5 0.9500 . ?
C7 C8 1.402(9) . ?
C7 H6 0.9500 . ?
C8 C9 1.372(8) . ?
C8 H7 0.9500 . ?
C9 C10 1.408(9) . ?
C9 H8 0.9500 . ?
C10 C11 1.428(7) . ?
C11 C12 1.341(9) . ?
C11 H9 0.9500 . ?
C12 C13 1.423(7) . ?
C12 H10 0.9500 . ?
C13 O2 1.319(7) . ?
N3 C14 1.338(9) . ?
N3 C18 1.346(9) . ?
C14 C15 1.408(12) . ?
C14 H11 0.9500 . ?
C15 C16 1.361(15) . ?
C15 H12 0.9500 . ?
C16 C17 1.371(12) . ?
C16 H13 0.9500 . ?
C17 C18 1.402(8) . ?
C17 H14 0.9500 . ?
C18 C19 1.466(9) . ?
C19 N4 1.357(6) . ?
C19 C20 1.396(9) . ?
C20 C21 1.366(10) . ?
C20 H15 0.9500 . ?
C21 C22 1.368(8) . ?
C21 H16 0.9500 . ?
C22 C23 1.382(7) . ?
C22 H17 0.9500 . ?
C23 N4 1.343(7) . ?
C23 H18 0.9500 . ?

loop_
_geom_torsion_atom_site_label_1
_geom_torsion_atom_site_label_2
_geom_torsion_atom_site_label_3
_geom_torsion_atom_site_label_4
_geom_torsion
_geom_torsion_site_symmetry_1
_geom_torsion_site_symmetry_2
_geom_torsion_site_symmetry_3
_geom_torsion_site_symmetry_4
_geom_torsion_publ_flag
V1 S1 C1 N1 -1.4(6) . . . . ?
V1 S1 C1 S2 179.9(3) . . . . ?
N1 C1 S2 C2 -4.1(6) . . . . ?
S1 C1 S2 C2 174.7(4) . . . . ?
S1 C1 N1 N2 -3.0(8) . . . . ?
S2 C1 N1 N2 175.6(4) . . . . ?
C1 N1 N2 C3 -166.6(5) . . . . ?
C1 N1 N2 V1 7.3(7) . . . . ?
N1 N2 C3 C4 -179.7(6) . . . . ?
V1 N2 C3 C4 6.3(9) . . . . ?
N2 C3 C4 C13 19.9(9) . . . . ?
N2 C3 C4 C5 -163.7(6) . . . . ?
C13 C4 C5 C10 0.0(8) . . . . ?
C3 C4 C5 C10 -176.5(5) . . . . ?
C13 C4 C5 C6 -177.1(5) . . . . ?
C3 C4 C5 C6 6.5(8) . . . . ?
C10 C5 C6 C7 -1.8(8) . . . . ?
C4 C5 C6 C7 175.3(5) . . . . ?
C5 C6 C7 C8 1.0(9) . . . . ?
C6 C7 C8 C9 0.0(9) . . . . ?
C7 C8 C9 C10 -0.2(9) . . . . ?
C8 C9 C10 C5 -0.7(8) . . . . ?
C8 C9 C10 C11 -179.6(5) . . . . ?
C6 C5 C10 C9 1.6(8) . . . . ?
C4 C5 C10 C9 -175.6(5) . . . . ?
C6 C5 C10 C11 -179.5(5) . . . . ?
C4 C5 C10 C11 3.3(8) . . . . ?
C9 C10 C11 C12 176.3(5) . . . . ?
C5 C10 C11 C12 -2.6(8) . . . . ?
C10 C11 C12 C13 -1.4(9) . . . . ?
C3 C4 C13 O2 -6.2(8) . . . . ?
C5 C4 C13 O2 177.3(5) . . . . ?
C3 C4 C13 C12 172.5(5) . . . . ?
C5 C4 C13 C12 -3.9(8) . . . . ?
C11 C12 C13 O2 -176.5(5) . . . . ?
C11 C12 C13 C4 4.7(8) . . . . ?
C4 C13 O2 V1 -33.8(7) . . . . ?
C12 C13 O2 V1 147.5(4) . . . . ?
C18 N3 C14 C15 1.3(10) . . . . ?
V1 N3 C14 C15 -175.5(5) . . . . ?
N3 C14 C15 C16 0.6(12) . . . . ?
C14 C15 C16 C17 -0.8(11) . . . . ?
C15 C16 C17 C18 -0.9(10) . . . . ?
C14 N3 C18 C17 -3.2(9) . . . . ?
V1 N3 C18 C17 174.0(4) . . . . ?
C14 N3 C18 C19 175.4(5) . . . . ?
V1 N3 C18 C19 -7.5(6) . . . . ?
C16 C17 C18 N3 3.0(8) . . . . ?
C16 C17 C18 C19 -175.5(5) . . . . ?
N3 C18 C19 N4 8.9(7) . . . . ?
C17 C18 C19 N4 -172.5(5) . . . . ?
N3 C18 C19 C20 -167.3(5) . . . . ?
C17 C18 C19 C20 11.3(8) . . . . ?
N4 C19 C20 C21 -0.2(8) . . . . ?
C18 C19 C20 C21 175.9(5) . . . . ?
C19 C20 C21 C22 1.6(8) . . . . ?
C20 C21 C22 C23 -1.5(8) . . . . ?
C21 C22 C23 N4 -0.1(8) . . . . ?
C22 C23 N4 C19 1.5(7) . . . . ?
C22 C23 N4 V1 -170.1(4) . . . . ?
C20 C19 N4 C23 -1.4(7) . . . . ?
C18 C19 N4 C23 -177.7(4) . . . . ?
C20 C19 N4 V1 170.1(4) . . . . ?
C18 C19 N4 V1 -6.2(6) . . . . ?
